data_7246465
loop_
_publ_author_name
'Siedzielnik, Magdalena'
'Paw\/lowska, Monika'
'Da\'sko, Mateusz'
'Kleinschmidt, Hubert'
'Do\/l\;ega, Anna'

_publ_section_title
;
 Reactions of cobalt(ii) chloride and cobalt(ii) acetate with
 hemisalen-type ligands: ligand transformation, oxidation of cobalt and
 complex formation. Preliminary study on the cytotoxicity of Co(ii) and
 Co(iii) hemisalen complexes
;
_journal_issue 13
_journal_name_full 'RSC Advances'
_journal_page_first 8830
_journal_page_last 8843
_journal_paper_doi 10.1039/D2RA07089H
_journal_volume 13
_journal_year 2023
_chemical_formula_moiety 'C28 H26 Co N4 O4'
_chemical_formula_sum 'C28 H26 Co N4 O4'
_chemical_formula_weight 541.46
_space_group_IT_number 14
_space_group_name_Hall '-P 2ybc'
_space_group_name_H-M_alt 'P 1 21/c 1'
_symmetry_cell_setting monoclinic
_symmetry_Int_Tables_number 14
_symmetry_space_group_name_Hall '-P 2ybc'
_symmetry_space_group_name_H-M 'P 1 21/c 1'
_atom_sites_solution_hydrogens geom
_atom_sites_solution_primary other
_audit_creation_date 2023-01-19T16:42:48-00:00
_audit_creation_method 'WinGX routine CIF_UPDATE'
_audit_update_record
;
2023-01-23 deposited with the CCDC.	2023-03-08 downloaded from the CCDC.
;
_cell_angle_alpha 90
_cell_angle_beta 90.899(3)
_cell_angle_gamma 90
_cell_formula_units_Z 8
_cell_length_a 13.6519(4)
_cell_length_b 13.7225(5)
_cell_length_c 26.1260(8)
_cell_measurement_reflns_used 35823
_cell_measurement_temperature 120(2)
_cell_measurement_theta_max 29.63
_cell_measurement_theta_min 2.15
_cell_volume 4893.8(3)
_computing_cell_refinement
;
        X-Area Recipe 1.34.0.0 (STOE, 2019)
;
_computing_data_collection
;
        X-Area WinXpose 2.0.22.0 (STOE, 2016)
;
_computing_data_reduction
;
        X-Area Integrate 1.77.0.0 (STOE, 2019)
        X-Area X-Red32 1.65.0.0 (STOE, 2018)
;
_computing_publication_material
;
STOE & Cie GmbH, X-Area, software package for collecting single-crystal or
multi-domain crystal data on STOE area-detector diffractometers, for image
processing, for the correction and scaling of reflection intensities and
        for outlier rejection, version 1.88, Darmstadt 2019
;
_computing_structure_refinement 'SHELXL-2014/7 (Sheldrick, 2014)'
_diffrn_ambient_temperature 120(2)
_diffrn_detector 'image plate (34 cm diameter)'
_diffrn_detector_area_resol_mean 6.67
_diffrn_detector_type 'STOE Imaging Plate'
_diffrn_measured_fraction_theta_full 0.999
_diffrn_measured_fraction_theta_max 0.986
_diffrn_measurement_device '2-circle diffractometer'
_diffrn_measurement_device_type 'STOE IPDS 2T'
_diffrn_measurement_method 'rotation method, \w scans'
_diffrn_radiation_monochromator 'parabolic x-ray mirror'
_diffrn_radiation_probe x-ray
_diffrn_radiation_type MoK\a
_diffrn_radiation_wavelength 0.71073
_diffrn_reflns_av_R_equivalents 0.0523
_diffrn_reflns_av_unetI/netI 0.0478
_diffrn_reflns_Laue_measured_fraction_full 0.999
_diffrn_reflns_Laue_measured_fraction_max 0.986
_diffrn_reflns_limit_h_max 18
_diffrn_reflns_limit_h_min -18
_diffrn_reflns_limit_k_max 18
_diffrn_reflns_limit_k_min -18
_diffrn_reflns_limit_l_max 31
_diffrn_reflns_limit_l_min -35
_diffrn_reflns_number 52634
_diffrn_reflns_point_group_measured_fraction_full 0.999
_diffrn_reflns_point_group_measured_fraction_max 0.986
_diffrn_reflns_theta_full 25.242
_diffrn_reflns_theta_max 29.334
_diffrn_reflns_theta_min 2.236
_diffrn_source 'GeniX Mo, 0.05 x 0.05 mm2 microfocus'
_exptl_absorpt_coefficient_mu 0.745
_exptl_absorpt_correction_T_max 0.9509
_exptl_absorpt_correction_T_min 0.9123
_exptl_absorpt_correction_type integration
_exptl_absorpt_process_details
;
STOE X-Red32, absorption correction by Gaussian integration, analogous to
P. Coppens, "The Evaluation of Absorption and Extinction in Single-Crystal
        Structure Analysis", published in
        F. R. Ahmed (Editor), "Crystallographic Computing",
        Munksgaard, Copenhagen (1970), 255 - 270
;
_exptl_crystal_colour red
_exptl_crystal_density_diffrn 1.47
_exptl_crystal_density_method 'not measured'
_exptl_crystal_description prism
_exptl_crystal_F_000 2248
_exptl_crystal_size_max 0.131
_exptl_crystal_size_mid 0.116
_exptl_crystal_size_min 0.086
_refine_diff_density_max 0.992
_refine_diff_density_min -0.75
_refine_diff_density_rms 0.083
_refine_ls_extinction_method none
_refine_ls_goodness_of_fit_ref 1.027
_refine_ls_hydrogen_treatment constr
_refine_ls_matrix_type full
_refine_ls_number_parameters 675
_refine_ls_number_reflns 13225
_refine_ls_number_restraints 0
_refine_ls_restrained_S_all 1.027
_refine_ls_R_factor_all 0.106
_refine_ls_R_factor_gt 0.0556
_refine_ls_shift/su_max 0.002
_refine_ls_shift/su_mean 0
_refine_ls_structure_factor_coef Fsqd
_refine_ls_weighting_details 'w=1/[\s^2^(Fo^2^)+(0.0315P)^2^+10.5226P] where P=(Fo^2^+2Fc^2^)/3'
_refine_ls_weighting_scheme calc
_refine_ls_wR_factor_gt 0.1072
_refine_ls_wR_factor_ref 0.1288
_reflns_Friedel_coverage 0
_reflns_number_gt 8419
_reflns_number_total 13225
_reflns_threshold_expression 'I > 2\s(I)'
_cod_data_source_file d2ra07089h2.cif
_cod_data_source_block ms10_2022
_cod_original_sg_symbol_H-M 'P 21/c'
_cod_database_code 7246465
_shelx_shelxl_version_number 2014/7

loop_
_symmetry_equiv_pos_as_xyz
'x, y, z'
'-x, y+1/2, -z+1/2'
'-x, -y, -z'
'x, -y-1/2, z-1/2'

loop_
_atom_site_label
_atom_site_type_symbol
_atom_site_fract_x
_atom_site_fract_y
_atom_site_fract_z
_atom_site_U_iso_or_equiv
_atom_site_adp_type
_atom_site_occupancy
_atom_site_site_symmetry_order
_atom_site_calc_flag
_atom_site_refinement_flags_posn
_atom_site_refinement_flags_adp
_atom_site_refinement_flags_occupancy
_atom_site_disorder_assembly
_atom_site_disorder_group
Co1 Co 0.84237(3) 0.89973(3) 0.55982(2) 0.02165(9) Uani 1 1 d . . . . .
Co2 Co 0.37218(3) 0.39074(3) 0.32254(2) 0.02364(10) Uani 1 1 d . . . . .
O1 O 0.95615(14) 0.88714(16) 0.60468(7) 0.0241(4) Uani 1 1 d . . . . .
O5 O 0.38174(16) 0.28549(15) 0.27503(8) 0.0243(4) Uani 1 1 d . . . . .
O3 O 0.85412(15) 0.78713(15) 0.51499(8) 0.0252(4) Uani 1 1 d . . . . .
O6 O 0.36272(16) 0.12515(15) 0.22352(8) 0.0259(4) Uani 1 1 d . . . . .
O7 O 0.48224(15) 0.40000(16) 0.36968(8) 0.0260(4) Uani 1 1 d . . . . .
O2 O 1.12713(15) 0.88508(17) 0.64620(8) 0.0296(5) Uani 1 1 d . . . . .
O4 O 0.85936(17) 0.61934(16) 0.47179(9) 0.0320(5) Uani 1 1 d . . . . .
O8 O 0.65516(16) 0.41955(17) 0.42115(9) 0.0319(5) Uani 1 1 d . . . . .
N5 N 0.38796(18) 0.49907(17) 0.27211(9) 0.0216(5) Uani 1 1 d . . . . .
N1 N 0.74967(17) 0.88023(17) 0.61733(9) 0.0206(5) Uani 1 1 d . . . . .
N3 N 0.86618(17) 0.99438(17) 0.50374(9) 0.0212(5) Uani 1 1 d . . . . .
N7 N 0.27622(18) 0.37719(17) 0.37841(9) 0.0219(5) Uani 1 1 d . . . . .
N2 N 0.64521(18) 0.89426(18) 0.54954(9) 0.0249(5) Uani 1 1 d . . . . .
N6 N 0.3913(2) 0.66765(19) 0.25146(10) 0.0276(6) Uani 1 1 d . . . . .
N4 N 0.84894(19) 1.10030(19) 0.56992(10) 0.0273(5) Uani 1 1 d . . . . .
N8 N 0.17671(19) 0.3922(2) 0.30828(10) 0.0285(6) Uani 1 1 d . . . . .
C15 C 0.8645(2) 0.7891(2) 0.46590(11) 0.0227(6) Uani 1 1 d . . . . .
C23 C 0.8715(2) 1.0927(2) 0.52037(11) 0.0234(6) Uani 1 1 d . . . . .
C9 C 0.6512(2) 0.8762(2) 0.59978(11) 0.0217(6) Uani 1 1 d . . . . .
C34 C 0.3716(2) 0.2087(2) 0.19522(11) 0.0231(6) Uani 1 1 d . . . . .
C7 C 0.7742(2) 0.8717(2) 0.66539(11) 0.0219(6) Uani 1 1 d . . . . .
H7 H 0.723 0.862 0.6891 0.026 Uiso 1 1 calc R U . . .
C1 C 0.9568(2) 0.8834(2) 0.65396(11) 0.0211(6) Uani 1 1 d . . . . .
C43 C 0.4811(2) 0.3874(2) 0.41878(11) 0.0236(6) Uani 1 1 d . . . . .
C37 C 0.3869(2) 0.5988(2) 0.28726(11) 0.0225(6) Uani 1 1 d . . . . .
C29 C 0.3809(2) 0.2952(2) 0.22571(11) 0.0221(6) Uani 1 1 d . . . . .
C13 C 0.5699(2) 0.8564(2) 0.62930(12) 0.0242(6) Uani 1 1 d . . . . .
H13 H 0.5763 0.8433 0.6649 0.029 Uiso 1 1 calc R U . . .
C44 C 0.3949(2) 0.3680(2) 0.44800(11) 0.0238(6) Uani 1 1 d . . . . .
C30 C 0.3904(2) 0.3854(2) 0.19937(11) 0.0230(6) Uani 1 1 d . . . . .
C21 C 0.8796(2) 0.9707(2) 0.45636(12) 0.0245(6) Uani 1 1 d . . . . .
H21 H 0.8924 1.0224 0.4332 0.029 Uiso 1 1 calc R U . . .
C49 C 0.2977(2) 0.3636(2) 0.42647(11) 0.0240(6) Uani 1 1 d . . . . .
H49 H 0.2454 0.3498 0.4489 0.029 Uiso 1 1 calc R U . . .
C2 C 0.8727(2) 0.8757(2) 0.68546(11) 0.0214(6) Uani 1 1 d . . . . .
C33 C 0.3702(2) 0.2130(2) 0.14274(12) 0.0274(6) Uani 1 1 d . . . . .
H33 H 0.3624 0.1547 0.1234 0.033 Uiso 1 1 calc R U . . .
C3 C 0.8847(2) 0.8706(2) 0.73924(11) 0.0262(6) Uani 1 1 d . . . . .
H3 H 0.8285 0.864 0.76 0.031 Uiso 1 1 calc R U . . .
C20 C 0.8666(2) 0.6978(2) 0.43936(12) 0.0259(6) Uani 1 1 d . . . . .
C12 C 0.4793(2) 0.8566(2) 0.60492(12) 0.0260(6) Uani 1 1 d . . . . .
H12 H 0.4223 0.8437 0.6241 0.031 Uiso 1 1 calc R U . . .
C51 C 0.1782(2) 0.3735(2) 0.35908(12) 0.0247(6) Uani 1 1 d . . . . .
C11 C 0.4703(2) 0.8753(2) 0.55280(13) 0.0279(6) Uani 1 1 d . . . . .
C6 C 1.0503(2) 0.8834(2) 0.67957(11) 0.0235(6) Uani 1 1 d . . . . .
C35 C 0.3978(2) 0.4787(2) 0.22367(11) 0.0245(6) Uani 1 1 d . . . . .
H35 H 0.4116 0.5323 0.2019 0.029 Uiso 1 1 calc R U . . .
C27 C 0.8979(2) 1.1722(2) 0.49058(12) 0.0276(6) Uani 1 1 d . . . . .
H27 H 0.9152 1.1642 0.4557 0.033 Uiso 1 1 calc R U . . .
C41 C 0.3770(2) 0.6206(2) 0.33891(12) 0.0272(6) Uani 1 1 d . . . . .
H41 H 0.377 0.5701 0.3638 0.033 Uiso 1 1 calc R U . . .
C38 C 0.3828(2) 0.7606(2) 0.26666(13) 0.0295(7) Uani 1 1 d . . . . .
H38 H 0.387 0.8099 0.2412 0.035 Uiso 1 1 calc R U . . .
C24 C 0.8508(2) 1.1896(2) 0.59074(13) 0.0311(7) Uani 1 1 d . . . . .
H24 H 0.8355 1.1954 0.626 0.037 Uiso 1 1 calc R U . . .
C5 C 1.0593(2) 0.8821(2) 0.73190(12) 0.0277(6) Uani 1 1 d . . . . .
H5 H 1.1222 0.8859 0.7478 0.033 Uiso 1 1 calc R U . . .
C48 C 0.5710(2) 0.3937(2) 0.44693(12) 0.0281(6) Uani 1 1 d . . . . .
C55 C 0.0946(2) 0.3519(2) 0.38641(13) 0.0287(7) Uani 1 1 d . . . . .
H55 H 0.0982 0.3388 0.4221 0.034 Uiso 1 1 calc R U . . .
C19 C 0.8758(2) 0.6925(2) 0.38732(12) 0.0299(7) Uani 1 1 d . . . . .
H19 H 0.875 0.6309 0.3708 0.036 Uiso 1 1 calc R U . . .
C31 C 0.3914(2) 0.3858(2) 0.14492(11) 0.0295(7) Uani 1 1 d . . . . .
H31 H 0.4 0.4458 0.1274 0.035 Uiso 1 1 calc R U . . .
C16 C 0.8771(2) 0.8748(2) 0.43568(11) 0.0245(6) Uani 1 1 d . . . . .
C26 C 0.8982(2) 1.2629(2) 0.51325(13) 0.0302(7) Uani 1 1 d . . . . .
H26 H 0.9155 1.3186 0.4937 0.036 Uiso 1 1 calc R U . . .
C45 C 0.4034(2) 0.3558(2) 0.50155(12) 0.0289(7) Uani 1 1 d . . . . .
H45 H 0.3462 0.3421 0.5205 0.035 Uiso 1 1 calc R U . . .
C36 C 0.3500(3) 0.0373(2) 0.19506(13) 0.0323(7) Uani 1 1 d . . . . .
H36A H 0.2919 0.0429 0.1728 0.048 Uiso 1 1 calc R U . . .
H36B H 0.3416 -0.0174 0.2187 0.048 Uiso 1 1 calc R U . . .
H36C H 0.4078 0.0259 0.1741 0.048 Uiso 1 1 calc R U . . .
C40 C 0.3672(2) 0.7170(2) 0.35348(13) 0.0308(7) Uani 1 1 d . . . . .
H40 H 0.3599 0.7328 0.3886 0.037 Uiso 1 1 calc R U . . .
C39 C 0.3680(2) 0.7903(2) 0.31728(13) 0.0294(7) Uani 1 1 d . . . . .
C4 C 0.9750(2) 0.8750(2) 0.76201(12) 0.0297(7) Uani 1 1 d . . . . .
H4 H 0.9812 0.8732 0.7983 0.036 Uiso 1 1 calc R U . . .
C10 C 0.5566(2) 0.8929(2) 0.52704(12) 0.0271(6) Uani 1 1 d . . . . .
H10 H 0.5525 0.9047 0.4912 0.033 Uiso 1 1 calc R U . . .
C53 C 0.0020(2) 0.3700(2) 0.30746(14) 0.0328(7) Uani 1 1 d . . . . .
C32 C 0.3801(3) 0.3022(2) 0.11736(12) 0.0317(7) Uani 1 1 d . . . . .
H32 H 0.3791 0.3045 0.081 0.038 Uiso 1 1 calc R U . . .
C18 C 0.8863(3) 0.7777(3) 0.35834(12) 0.0338(7) Uani 1 1 d . . . . .
H18 H 0.8918 0.7739 0.3222 0.041 Uiso 1 1 calc R U . . .
C52 C 0.0897(2) 0.3898(2) 0.28432(13) 0.0320(7) Uani 1 1 d . . . . .
H52 H 0.0881 0.4026 0.2486 0.038 Uiso 1 1 calc R U . . .
C17 C 0.8886(3) 0.8659(2) 0.38204(12) 0.0323(7) Uani 1 1 d . . . . .
H17 H 0.8981 0.923 0.3622 0.039 Uiso 1 1 calc R U . . .
C25 C 0.8735(2) 1.2737(2) 0.56437(13) 0.0305(7) Uani 1 1 d . . . . .
C47 C 0.5758(2) 0.3830(2) 0.49860(12) 0.0308(7) Uani 1 1 d . . . . .
H47 H 0.6372 0.3892 0.5159 0.037 Uiso 1 1 calc R U . . .
C54 C 0.0056(2) 0.3501(2) 0.35998(14) 0.0323(7) Uani 1 1 d . . . . .
H54 H -0.053 0.3354 0.3776 0.039 Uiso 1 1 calc R U . . .
C42 C 0.3540(3) 0.8957(2) 0.33078(15) 0.0391(8) Uani 1 1 d . . . . .
H42A H 0.396 0.9361 0.3094 0.059 Uiso 1 1 calc R U . . .
H42B H 0.3716 0.9058 0.3669 0.059 Uiso 1 1 calc R U . . .
H42C H 0.2853 0.9138 0.3249 0.059 Uiso 1 1 calc R U . . .
C46 C 0.4914(3) 0.3630(3) 0.52691(12) 0.0329(7) Uani 1 1 d . . . . .
H46 H 0.4955 0.3546 0.563 0.039 Uiso 1 1 calc R U . . .
C22 C 0.8561(3) 0.5256(2) 0.44879(15) 0.0394(8) Uani 1 1 d . . . . .
H22A H 0.8011 0.5226 0.4242 0.059 Uiso 1 1 calc R U . . .
H22B H 0.8473 0.476 0.4753 0.059 Uiso 1 1 calc R U . . .
H22C H 0.9175 0.5135 0.4309 0.059 Uiso 1 1 calc R U . . .
C50 C 0.6930(3) 0.3461(3) 0.38849(14) 0.0367(8) Uani 1 1 d . . . . .
H50A H 0.6418 0.3255 0.3641 0.055 Uiso 1 1 calc R U . . .
H50B H 0.7141 0.29 0.4091 0.055 Uiso 1 1 calc R U . . .
H50C H 0.7489 0.372 0.3698 0.055 Uiso 1 1 calc R U . . .
C14 C 0.3730(2) 0.8766(3) 0.52433(14) 0.0365(8) Uani 1 1 d . . . . .
H14A H 0.346 0.8104 0.523 0.055 Uiso 1 1 calc R U . . .
H14B H 0.3826 0.9005 0.4894 0.055 Uiso 1 1 calc R U . . .
H14C H 0.3274 0.9196 0.5421 0.055 Uiso 1 1 calc R U . . .
C28 C 0.8716(3) 1.3722(3) 0.58990(15) 0.0407(8) Uani 1 1 d . . . . .
H28A H 0.8165 1.4103 0.5761 0.061 Uiso 1 1 calc R U . . .
H28B H 0.933 1.4066 0.5833 0.061 Uiso 1 1 calc R U . . .
H28C H 0.864 1.3638 0.6269 0.061 Uiso 1 1 calc R U . . .
C8 C 1.2212(2) 0.9012(3) 0.66815(15) 0.0447(9) Uani 1 1 d . . . . .
H8A H 1.2688 0.9103 0.6409 0.067 Uiso 1 1 calc R U . . .
H8B H 1.2402 0.8449 0.6891 0.067 Uiso 1 1 calc R U . . .
H8C H 1.2196 0.9597 0.6897 0.067 Uiso 1 1 calc R U . . .
C56 C -0.0932(3) 0.3697(3) 0.27708(16) 0.0447(10) Uani 1 1 d . . . . .
H56A H -0.1289 0.4304 0.2835 0.067 Uiso 1 1 calc R U . . .
H56B H -0.1332 0.3141 0.2875 0.067 Uiso 1 1 calc R U . . .
H56C H -0.0793 0.3645 0.2405 0.067 Uiso 1 1 calc R U . . .

loop_
_atom_site_aniso_label
_atom_site_aniso_U_11
_atom_site_aniso_U_22
_atom_site_aniso_U_33
_atom_site_aniso_U_23
_atom_site_aniso_U_13
_atom_site_aniso_U_12
Co1 0.0240(2) 0.0244(2) 0.01656(18) 0.00121(16) 0.00142(14) -0.00184(16)
Co2 0.0303(2) 0.0229(2) 0.01781(19) 0.00018(16) 0.00194(15) -0.00134(17)
O1 0.0228(10) 0.0313(11) 0.0183(9) 0.0018(9) 0.0018(8) -0.0009(9)
O5 0.0326(11) 0.0235(10) 0.0169(10) 0.0008(8) 0.0014(8) 0.0005(9)
O3 0.0309(11) 0.0244(11) 0.0203(11) 0.0021(8) 0.0033(9) -0.0015(9)
O6 0.0360(12) 0.0189(10) 0.0229(10) -0.0027(8) 0.0057(9) -0.0026(8)
O7 0.0283(11) 0.0294(11) 0.0204(10) 0.0042(9) 0.0001(8) -0.0028(9)
O2 0.0194(10) 0.0429(13) 0.0265(11) 0.0042(10) 0.0008(8) -0.0016(9)
O4 0.0421(13) 0.0228(11) 0.0312(12) -0.0012(9) 0.0072(10) -0.0030(10)
O8 0.0294(11) 0.0357(12) 0.0306(12) -0.0007(10) 0.0017(9) -0.0073(10)
N5 0.0234(12) 0.0208(12) 0.0206(12) -0.0006(9) -0.0010(10) -0.0011(10)
N1 0.0202(11) 0.0199(11) 0.0218(12) -0.0008(9) 0.0015(9) -0.0011(9)
N3 0.0226(12) 0.0205(12) 0.0205(12) 0.0005(9) 0.0007(9) -0.0001(9)
N7 0.0246(12) 0.0198(12) 0.0214(12) 0.0007(9) 0.0016(9) -0.0017(9)
N2 0.0277(12) 0.0230(12) 0.0241(12) 0.0014(10) -0.0005(10) 0.0009(10)
N6 0.0344(14) 0.0226(13) 0.0258(13) 0.0008(10) -0.0018(11) -0.0012(11)
N4 0.0307(13) 0.0263(13) 0.0249(13) -0.0036(11) 0.0031(10) -0.0022(11)
N8 0.0298(13) 0.0281(13) 0.0272(13) 0.0004(11) -0.0055(11) -0.0017(11)
C15 0.0241(14) 0.0254(15) 0.0187(14) -0.0010(11) 0.0008(11) -0.0001(11)
C23 0.0210(13) 0.0254(14) 0.0237(14) 0.0006(12) -0.0010(11) -0.0010(11)
C9 0.0212(13) 0.0178(13) 0.0261(14) 0.0005(11) 0.0012(11) -0.0003(10)
C34 0.0244(14) 0.0230(14) 0.0219(14) 0.0016(11) 0.0037(11) 0.0012(11)
C7 0.0242(14) 0.0196(13) 0.0219(14) -0.0008(11) 0.0031(11) -0.0002(11)
C1 0.0263(14) 0.0180(13) 0.0190(13) -0.0002(11) -0.0018(11) -0.0017(11)
C43 0.0296(15) 0.0222(14) 0.0188(13) -0.0017(11) -0.0007(11) -0.0024(12)
C37 0.0247(14) 0.0195(13) 0.0234(14) -0.0012(11) -0.0006(11) -0.0013(11)
C29 0.0231(14) 0.0261(14) 0.0171(14) -0.0012(11) 0.0015(11) 0.0014(11)
C13 0.0265(15) 0.0211(14) 0.0250(15) 0.0008(11) -0.0001(12) 0.0001(11)
C44 0.0281(15) 0.0208(14) 0.0224(14) -0.0010(11) -0.0005(12) -0.0024(11)
C30 0.0246(14) 0.0261(15) 0.0181(13) -0.0002(11) 0.0011(11) 0.0034(12)
C21 0.0262(15) 0.0256(15) 0.0218(15) 0.0031(12) 0.0022(12) -0.0017(12)
C49 0.0289(15) 0.0207(14) 0.0225(14) 0.0003(11) 0.0033(12) -0.0030(11)
C2 0.0228(14) 0.0194(13) 0.0221(14) -0.0006(11) 0.0006(11) -0.0009(11)
C33 0.0316(16) 0.0264(15) 0.0242(15) -0.0040(12) 0.0031(12) -0.0001(12)
C3 0.0274(15) 0.0308(16) 0.0205(14) 0.0013(12) 0.0033(12) -0.0011(12)
C20 0.0267(15) 0.0260(15) 0.0248(15) -0.0009(12) 0.0009(12) -0.0038(12)
C12 0.0209(14) 0.0235(14) 0.0337(17) -0.0005(12) 0.0011(12) 0.0013(11)
C51 0.0275(15) 0.0197(14) 0.0268(15) 0.0003(11) -0.0007(12) 0.0012(11)
C11 0.0283(15) 0.0205(14) 0.0346(17) 0.0016(12) -0.0053(13) 0.0011(12)
C6 0.0233(14) 0.0239(14) 0.0233(14) 0.0037(12) 0.0012(11) -0.0017(11)
C35 0.0280(15) 0.0242(14) 0.0214(15) 0.0036(11) 0.0005(12) 0.0008(12)
C27 0.0298(16) 0.0273(15) 0.0258(16) 0.0015(12) 0.0022(12) -0.0009(13)
C41 0.0330(16) 0.0248(15) 0.0238(14) 0.0013(12) 0.0007(12) 0.0024(12)
C38 0.0369(18) 0.0201(14) 0.0313(17) 0.0018(12) -0.0032(14) -0.0017(13)
C24 0.0344(17) 0.0324(17) 0.0267(16) -0.0054(13) 0.0038(13) 0.0000(14)
C5 0.0291(15) 0.0289(16) 0.0250(15) 0.0015(12) -0.0060(12) -0.0028(13)
C48 0.0294(15) 0.0247(15) 0.0301(16) 0.0005(13) 0.0001(12) -0.0051(13)
C55 0.0309(16) 0.0256(15) 0.0297(17) -0.0023(13) 0.0007(13) -0.0013(13)
C19 0.0345(17) 0.0286(16) 0.0266(16) -0.0064(13) 0.0032(13) -0.0015(13)
C31 0.0401(18) 0.0269(15) 0.0214(14) 0.0030(12) 0.0036(12) 0.0041(14)
C16 0.0259(14) 0.0253(15) 0.0224(14) -0.0003(11) 0.0028(11) -0.0003(12)
C26 0.0317(17) 0.0259(16) 0.0330(17) 0.0037(13) 0.0030(14) -0.0016(13)
C45 0.0349(17) 0.0300(16) 0.0219(15) 0.0008(12) 0.0034(13) -0.0021(13)
C36 0.044(2) 0.0212(15) 0.0319(18) -0.0055(13) 0.0040(15) -0.0020(13)
C40 0.0357(18) 0.0294(16) 0.0273(16) -0.0036(13) 0.0021(13) 0.0034(13)
C39 0.0257(15) 0.0249(15) 0.0374(18) -0.0027(13) -0.0010(13) 0.0006(12)
C4 0.0341(17) 0.0365(17) 0.0185(14) 0.0002(12) -0.0033(12) -0.0057(14)
C10 0.0337(16) 0.0237(15) 0.0237(14) 0.0020(12) -0.0041(12) -0.0006(13)
C53 0.0303(17) 0.0253(16) 0.0425(19) -0.0005(14) -0.0107(14) 0.0027(13)
C32 0.0417(19) 0.0330(17) 0.0204(15) 0.0006(13) 0.0023(13) 0.0040(14)
C18 0.045(2) 0.0369(18) 0.0194(15) -0.0049(13) 0.0033(14) -0.0003(15)
C52 0.0359(17) 0.0309(17) 0.0290(16) 0.0024(14) -0.0031(13) -0.0005(14)
C17 0.046(2) 0.0301(17) 0.0209(15) 0.0016(12) 0.0026(14) -0.0005(14)
C25 0.0253(15) 0.0277(16) 0.0386(19) -0.0069(14) 0.0011(13) 0.0006(12)
C47 0.0361(17) 0.0289(16) 0.0273(16) -0.0010(13) -0.0057(13) -0.0028(14)
C54 0.0244(15) 0.0275(16) 0.045(2) -0.0005(14) 0.0003(14) -0.0008(13)
C42 0.045(2) 0.0261(16) 0.046(2) -0.0053(15) 0.0038(16) 0.0054(15)
C46 0.0385(18) 0.0391(18) 0.0210(15) 0.0033(13) -0.0023(13) -0.0018(15)
C22 0.051(2) 0.0239(16) 0.044(2) -0.0029(15) 0.0068(17) -0.0056(15)
C50 0.0331(18) 0.0374(19) 0.040(2) 0.0016(15) 0.0053(15) 0.0011(15)
C14 0.0284(16) 0.0349(18) 0.046(2) 0.0076(15) -0.0110(15) -0.0019(14)
C28 0.041(2) 0.0317(18) 0.049(2) -0.0130(16) 0.0042(17) 0.0014(15)
C8 0.0198(15) 0.070(3) 0.044(2) 0.000(2) -0.0041(14) -0.0038(17)
C56 0.0345(19) 0.038(2) 0.061(3) 0.0023(18) -0.0152(18) 0.0000(16)

loop_
_atom_type_symbol
_atom_type_description
_atom_type_scat_dispersion_real
_atom_type_scat_dispersion_imag
_atom_type_scat_source
C C 0.0033 0.0016 'International Tables Vol C Tables 4.2.6.8 and 6.1.1.4'
H H 0 0 'International Tables Vol C Tables 4.2.6.8 and 6.1.1.4'
Co Co 0.3494 0.9721 'International Tables Vol C Tables 4.2.6.8 and 6.1.1.4'
N N 0.0061 0.0033 'International Tables Vol C Tables 4.2.6.8 and 6.1.1.4'
O O 0.0106 0.006 'International Tables Vol C Tables 4.2.6.8 and 6.1.1.4'

loop_
_exptl_crystal_face_index_h
_exptl_crystal_face_index_k
_exptl_crystal_face_index_l
_exptl_crystal_face_perp_dist
4 2 -3 0.063
1 -5 -3 0.085
-3 -1 2 0.069
-1 2 2 0.055
1 5 1 0.057
2 2 -1 0.064
2 -1 2 0.027
-1 1 6 0.069
-2 1 0 0.053
-2 1 -6 0.059
0 0 -1 0.062
0 -4 -1 0.073

loop_
_geom_angle_atom_site_label_1
_geom_angle_atom_site_label_2
_geom_angle_atom_site_label_3
_geom_angle
_geom_angle_site_symmetry_1
_geom_angle_site_symmetry_3
_geom_angle_publ_flag
O1 Co1 O3 102.71(9) . . ?
O1 Co1 N3 111.40(9) . . ?
O3 Co1 N3 93.39(9) . . ?
O1 Co1 N1 92.55(9) . . ?
O3 Co1 N1 113.90(9) . . ?
N3 Co1 N1 138.98(10) . . ?
O5 Co2 O7 113.81(9) . . ?
O5 Co2 N7 117.36(10) . . ?
O7 Co2 N7 93.04(9) . . ?
O5 Co2 N5 97.16(9) . . ?
O7 Co2 N5 106.28(9) . . ?
N7 Co2 N5 129.27(10) . . ?
C1 O1 Co1 126.88(18) . . ?
C29 O5 Co2 124.68(19) . . ?
C15 O3 Co1 126.27(19) . . ?
C34 O6 C36 115.9(2) . . ?
C43 O7 Co2 126.97(19) . . ?
C6 O2 C8 116.2(3) . . ?
C20 O4 C22 116.8(3) . . ?
C48 O8 C50 114.9(3) . . ?
C35 N5 C37 118.5(2) . . ?
C35 N5 Co2 119.6(2) . . ?
C37 N5 Co2 121.95(19) . . ?
C7 N1 C9 122.6(3) . . ?
C7 N1 Co1 125.6(2) . . ?
C9 N1 Co1 111.81(18) . . ?
C21 N3 C23 121.6(3) . . ?
C21 N3 Co1 124.6(2) . . ?
C23 N3 Co1 113.80(19) . . ?
C49 N7 C51 122.3(3) . . ?
C49 N7 Co2 125.7(2) . . ?
C51 N7 Co2 111.72(18) . . ?
C9 N2 C10 118.0(3) . . ?
C37 N6 C38 117.5(3) . . ?
C23 N4 C24 117.4(3) . . ?
C52 N8 C51 117.1(3) . . ?
O3 C15 C16 125.6(3) . . ?
O3 C15 C20 117.7(3) . . ?
C16 C15 C20 116.7(3) . . ?
N4 C23 C27 123.0(3) . . ?
N4 C23 N3 111.0(3) . . ?
C27 C23 N3 125.9(3) . . ?
N2 C9 C13 123.0(3) . . ?
N2 C9 N1 110.8(2) . . ?
C13 C9 N1 126.3(3) . . ?
O6 C34 C33 125.0(3) . . ?
O6 C34 C29 113.6(2) . . ?
C33 C34 C29 121.3(3) . . ?
N1 C7 C2 125.0(3) . . ?
N1 C7 H7 117.5 . . ?
C2 C7 H7 117.5 . . ?
O1 C1 C2 125.9(3) . . ?
O1 C1 C6 117.3(3) . . ?
C2 C1 C6 116.7(3) . . ?
O7 C43 C48 118.7(3) . . ?
O7 C43 C44 125.0(3) . . ?
C48 C43 C44 116.3(3) . . ?
N6 C37 C41 122.3(3) . . ?
N6 C37 N5 119.1(3) . . ?
C41 C37 N5 118.5(3) . . ?
O5 C29 C30 124.8(3) . . ?
O5 C29 C34 117.8(3) . . ?
C30 C29 C34 117.3(3) . . ?
C12 C13 C9 117.5(3) . . ?
C12 C13 H13 121.3 . . ?
C9 C13 H13 121.3 . . ?
C45 C44 C49 116.4(3) . . ?
C45 C44 C43 119.6(3) . . ?
C49 C44 C43 124.0(3) . . ?
C29 C30 C31 119.4(3) . . ?
C29 C30 C35 124.7(3) . . ?
C31 C30 C35 115.9(3) . . ?
N3 C21 C16 126.3(3) . . ?
N3 C21 H21 116.9 . . ?
C16 C21 H21 116.9 . . ?
N7 C49 C44 124.5(3) . . ?
N7 C49 H49 117.8 . . ?
C44 C49 H49 117.8 . . ?
C3 C2 C1 119.7(3) . . ?
C3 C2 C7 117.0(3) . . ?
C1 C2 C7 123.3(3) . . ?
C34 C33 C32 120.7(3) . . ?
C34 C33 H33 119.7 . . ?
C32 C33 H33 119.7 . . ?
C4 C3 C2 121.4(3) . . ?
C4 C3 H3 119.3 . . ?
C2 C3 H3 119.3 . . ?
C19 C20 O4 125.4(3) . . ?
C19 C20 C15 122.0(3) . . ?
O4 C20 C15 112.6(3) . . ?
C13 C12 C11 121.1(3) . . ?
C13 C12 H12 119.4 . . ?
C11 C12 H12 119.4 . . ?
N8 C51 C55 123.1(3) . . ?
N8 C51 N7 109.9(3) . . ?
C55 C51 N7 127.0(3) . . ?
C10 C11 C12 116.4(3) . . ?
C10 C11 C14 120.3(3) . . ?
C12 C11 C14 123.2(3) . . ?
C5 C6 O2 125.1(3) . . ?
C5 C6 C1 122.1(3) . . ?
O2 C6 C1 112.8(2) . . ?
N5 C35 C30 127.8(3) . . ?
N5 C35 H35 116.1 . . ?
C30 C35 H35 116.1 . . ?
C26 C27 C23 117.8(3) . . ?
C26 C27 H27 121.1 . . ?
C23 C27 H27 121.1 . . ?
C40 C41 C37 119.0(3) . . ?
C40 C41 H41 120.5 . . ?
C37 C41 H41 120.5 . . ?
N6 C38 C39 124.8(3) . . ?
N6 C38 H38 117.6 . . ?
C39 C38 H38 117.6 . . ?
N4 C24 C25 124.4(3) . . ?
N4 C24 H24 117.8 . . ?
C25 C24 H24 117.8 . . ?
C6 C5 C4 119.8(3) . . ?
C6 C5 H5 120.1 . . ?
C4 C5 H5 120.1 . . ?
C47 C48 O8 118.9(3) . . ?
C47 C48 C43 122.3(3) . . ?
O8 C48 C43 118.6(3) . . ?
C51 C55 C54 117.9(3) . . ?
C51 C55 H55 121 . . ?
C54 C55 H55 121 . . ?
C20 C19 C18 120.3(3) . . ?
C20 C19 H19 119.9 . . ?
C18 C19 H19 119.9 . . ?
C32 C31 C30 121.5(3) . . ?
C32 C31 H31 119.3 . . ?
C30 C31 H31 119.3 . . ?
C17 C16 C21 116.9(3) . . ?
C17 C16 C15 119.4(3) . . ?
C21 C16 C15 123.6(3) . . ?
C27 C26 C25 120.7(3) . . ?
C27 C26 H26 119.7 . . ?
C25 C26 H26 119.7 . . ?
C46 C45 C44 122.0(3) . . ?
C46 C45 H45 119 . . ?
C44 C45 H45 119 . . ?
O6 C36 H36A 109.5 . . ?
O6 C36 H36B 109.5 . . ?
H36A C36 H36B 109.5 . . ?
O6 C36 H36C 109.5 . . ?
H36A C36 H36C 109.5 . . ?
H36B C36 H36C 109.5 . . ?
C39 C40 C41 120.4(3) . . ?
C39 C40 H40 119.8 . . ?
C41 C40 H40 119.8 . . ?
C40 C39 C38 115.9(3) . . ?
C40 C39 C42 122.6(3) . . ?
C38 C39 C42 121.5(3) . . ?
C3 C4 C5 120.1(3) . . ?
C3 C4 H4 120 . . ?
C5 C4 H4 120 . . ?
N2 C10 C11 124.0(3) . . ?
N2 C10 H10 118 . . ?
C11 C10 H10 118 . . ?
C52 C53 C54 116.9(3) . . ?
C52 C53 C56 121.1(3) . . ?
C54 C53 C56 122.0(3) . . ?
C31 C32 C33 119.8(3) . . ?
C31 C32 H32 120.1 . . ?
C33 C32 H32 120.1 . . ?
C17 C18 C19 119.9(3) . . ?
C17 C18 H18 120 . . ?
C19 C18 H18 120 . . ?
N8 C52 C53 124.9(3) . . ?
N8 C52 H52 117.5 . . ?
C53 C52 H52 117.5 . . ?
C18 C17 C16 121.6(3) . . ?
C18 C17 H17 119.2 . . ?
C16 C17 H17 119.2 . . ?
C24 C25 C26 116.7(3) . . ?
C24 C25 C28 121.5(3) . . ?
C26 C25 C28 121.8(3) . . ?
C48 C47 C46 121.2(3) . . ?
C48 C47 H47 119.4 . . ?
C46 C47 H47 119.4 . . ?
C55 C54 C53 120.0(3) . . ?
C55 C54 H54 120 . . ?
C53 C54 H54 120 . . ?
C39 C42 H42A 109.5 . . ?
C39 C42 H42B 109.5 . . ?
H42A C42 H42B 109.5 . . ?
C39 C42 H42C 109.5 . . ?
H42A C42 H42C 109.5 . . ?
H42B C42 H42C 109.5 . . ?
C45 C46 C47 118.7(3) . . ?
C45 C46 H46 120.6 . . ?
C47 C46 H46 120.6 . . ?
O4 C22 H22A 109.5 . . ?
O4 C22 H22B 109.5 . . ?
H22A C22 H22B 109.5 . . ?
O4 C22 H22C 109.5 . . ?
H22A C22 H22C 109.5 . . ?
H22B C22 H22C 109.5 . . ?
O8 C50 H50A 109.5 . . ?
O8 C50 H50B 109.5 . . ?
H50A C50 H50B 109.5 . . ?
O8 C50 H50C 109.5 . . ?
H50A C50 H50C 109.5 . . ?
H50B C50 H50C 109.5 . . ?
C11 C14 H14A 109.5 . . ?
C11 C14 H14B 109.5 . . ?
H14A C14 H14B 109.5 . . ?
C11 C14 H14C 109.5 . . ?
H14A C14 H14C 109.5 . . ?
H14B C14 H14C 109.5 . . ?
C25 C28 H28A 109.5 . . ?
C25 C28 H28B 109.5 . . ?
H28A C28 H28B 109.5 . . ?
C25 C28 H28C 109.5 . . ?
H28A C28 H28C 109.5 . . ?
H28B C28 H28C 109.5 . . ?
O2 C8 H8A 109.5 . . ?
O2 C8 H8B 109.5 . . ?
H8A C8 H8B 109.5 . . ?
O2 C8 H8C 109.5 . . ?
H8A C8 H8C 109.5 . . ?
H8B C8 H8C 109.5 . . ?
C53 C56 H56A 109.5 . . ?
C53 C56 H56B 109.5 . . ?
H56A C56 H56B 109.5 . . ?
C53 C56 H56C 109.5 . . ?
H56A C56 H56C 109.5 . . ?
H56B C56 H56C 109.5 . . ?

loop_
_geom_bond_atom_site_label_1
_geom_bond_atom_site_label_2
_geom_bond_distance
_geom_bond_site_symmetry_2
_geom_bond_publ_flag
Co1 O1 1.939(2) . ?
Co1 O3 1.947(2) . ?
Co1 N3 1.988(2) . ?
Co1 N1 1.997(2) . ?
Co2 O5 1.910(2) . ?
Co2 O7 1.932(2) . ?
Co2 N7 1.985(2) . ?
Co2 N5 2.000(2) . ?
O1 C1 1.288(3) . ?
O5 C29 1.295(3) . ?
O3 C15 1.293(3) . ?
O6 C34 1.371(3) . ?
O6 C36 1.426(4) . ?
O7 C43 1.295(3) . ?
O2 C6 1.375(3) . ?
O2 C8 1.415(4) . ?
O4 C20 1.374(4) . ?
O4 C22 1.421(4) . ?
O8 C48 1.387(4) . ?
O8 C50 1.423(4) . ?
N5 C35 1.305(4) . ?
N5 C37 1.424(4) . ?
N1 C7 1.300(4) . ?
N1 C9 1.414(3) . ?
N3 C21 1.296(4) . ?
N3 C23 1.419(4) . ?
N7 C49 1.298(4) . ?
N7 C51 1.424(4) . ?
N2 C9 1.337(4) . ?
N2 C10 1.337(4) . ?
N6 C37 1.332(4) . ?
N6 C38 1.341(4) . ?
N4 C23 1.339(4) . ?
N4 C24 1.341(4) . ?
N8 C52 1.335(4) . ?
N8 C51 1.352(4) . ?
C15 C16 1.429(4) . ?
C15 C20 1.433(4) . ?
C23 C27 1.391(4) . ?
C9 C13 1.389(4) . ?
C34 C33 1.372(4) . ?
C34 C29 1.434(4) . ?
C7 C2 1.437(4) . ?
C7 H7 0.95 . ?
C1 C2 1.426(4) . ?
C1 C6 1.432(4) . ?
C43 C48 1.424(4) . ?
C43 C44 1.437(4) . ?
C37 C41 1.391(4) . ?
C29 C30 1.423(4) . ?
C13 C12 1.382(4) . ?
C13 H13 0.95 . ?
C44 C45 1.412(4) . ?
C44 C49 1.435(4) . ?
C30 C31 1.423(4) . ?
C30 C35 1.433(4) . ?
C21 C16 1.423(4) . ?
C21 H21 0.95 . ?
C49 H49 0.95 . ?
C2 C3 1.414(4) . ?
C33 C32 1.401(4) . ?
C33 H33 0.95 . ?
C3 C4 1.362(4) . ?
C3 H3 0.95 . ?
C20 C19 1.369(4) . ?
C12 C11 1.389(4) . ?
C12 H12 0.95 . ?
C51 C55 1.387(4) . ?
C11 C10 1.387(4) . ?
C11 C14 1.512(4) . ?
C6 C5 1.371(4) . ?
C35 H35 0.95 . ?
C27 C26 1.379(4) . ?
C27 H27 0.95 . ?
C41 C40 1.383(4) . ?
C41 H41 0.95 . ?
C38 C39 1.401(5) . ?
C38 H38 0.95 . ?
C24 C25 1.382(5) . ?
C24 H24 0.95 . ?
C5 C4 1.407(5) . ?
C5 H5 0.95 . ?
C48 C47 1.358(4) . ?
C55 C54 1.389(4) . ?
C55 H55 0.95 . ?
C19 C18 1.402(5) . ?
C19 H19 0.95 . ?
C31 C32 1.362(4) . ?
C31 H31 0.95 . ?
C16 C17 1.418(4) . ?
C26 C25 1.391(5) . ?
C26 H26 0.95 . ?
C45 C46 1.367(4) . ?
C45 H45 0.95 . ?
C36 H36A 0.98 . ?
C36 H36B 0.98 . ?
C36 H36C 0.98 . ?
C40 C39 1.381(5) . ?
C40 H40 0.95 . ?
C39 C42 1.501(4) . ?
C4 H4 0.95 . ?
C10 H10 0.95 . ?
C53 C52 1.376(5) . ?
C53 C54 1.399(5) . ?
C53 C56 1.513(4) . ?
C32 H32 0.95 . ?
C18 C17 1.359(5) . ?
C18 H18 0.95 . ?
C52 H52 0.95 . ?
C17 H17 0.95 . ?
C25 C28 1.508(4) . ?
C47 C46 1.406(5) . ?
C47 H47 0.95 . ?
C54 H54 0.95 . ?
C42 H42A 0.98 . ?
C42 H42B 0.98 . ?
C42 H42C 0.98 . ?
C46 H46 0.95 . ?
C22 H22A 0.98 . ?
C22 H22B 0.98 . ?
C22 H22C 0.98 . ?
C50 H50A 0.98 . ?
C50 H50B 0.98 . ?
C50 H50C 0.98 . ?
C14 H14A 0.98 . ?
C14 H14B 0.98 . ?
C14 H14C 0.98 . ?
C28 H28A 0.98 . ?
C28 H28B 0.98 . ?
C28 H28C 0.98 . ?
C8 H8A 0.98 . ?
C8 H8B 0.98 . ?
C8 H8C 0.98 . ?
C56 H56A 0.98 . ?
C56 H56B 0.98 . ?
C56 H56C 0.98 . ?

loop_
_geom_torsion_atom_site_label_1
_geom_torsion_atom_site_label_2
_geom_torsion_atom_site_label_3
_geom_torsion_atom_site_label_4
_geom_torsion
_geom_torsion_site_symmetry_1
_geom_torsion_site_symmetry_2
_geom_torsion_site_symmetry_3
_geom_torsion_site_symmetry_4
_geom_torsion_publ_flag
Co1 O3 C15 C16 5.3(4) . . . . ?
Co1 O3 C15 C20 -176.7(2) . . . . ?
C24 N4 C23 C27 1.1(4) . . . . ?
C24 N4 C23 N3 -179.8(3) . . . . ?
C21 N3 C23 N4 176.0(3) . . . . ?
Co1 N3 C23 N4 -6.5(3) . . . . ?
C21 N3 C23 C27 -5.0(5) . . . . ?
Co1 N3 C23 C27 172.5(2) . . . . ?
C10 N2 C9 C13 -0.1(4) . . . . ?
C10 N2 C9 N1 179.8(2) . . . . ?
C7 N1 C9 N2 175.3(3) . . . . ?
Co1 N1 C9 N2 -4.9(3) . . . . ?
C7 N1 C9 C13 -4.8(5) . . . . ?
Co1 N1 C9 C13 175.0(2) . . . . ?
C36 O6 C34 C33 -0.7(4) . . . . ?
C36 O6 C34 C29 178.0(3) . . . . ?
C9 N1 C7 C2 -179.6(3) . . . . ?
Co1 N1 C7 C2 0.6(4) . . . . ?
Co1 O1 C1 C2 8.2(4) . . . . ?
Co1 O1 C1 C6 -174.14(19) . . . . ?
Co2 O7 C43 C48 177.6(2) . . . . ?
Co2 O7 C43 C44 -2.9(4) . . . . ?
C38 N6 C37 C41 -2.0(5) . . . . ?
C38 N6 C37 N5 175.1(3) . . . . ?
C35 N5 C37 N6 3.1(4) . . . . ?
Co2 N5 C37 N6 -175.6(2) . . . . ?
C35 N5 C37 C41 -179.6(3) . . . . ?
Co2 N5 C37 C41 1.6(4) . . . . ?
Co2 O5 C29 C30 11.9(4) . . . . ?
Co2 O5 C29 C34 -169.4(2) . . . . ?
O6 C34 C29 O5 1.3(4) . . . . ?
C33 C34 C29 O5 -179.9(3) . . . . ?
O6 C34 C29 C30 -179.9(3) . . . . ?
C33 C34 C29 C30 -1.1(4) . . . . ?
N2 C9 C13 C12 -0.6(4) . . . . ?
N1 C9 C13 C12 179.5(3) . . . . ?
O7 C43 C44 C45 -180.0(3) . . . . ?
C48 C43 C44 C45 -0.5(4) . . . . ?
O7 C43 C44 C49 -2.4(5) . . . . ?
C48 C43 C44 C49 177.1(3) . . . . ?
O5 C29 C30 C31 178.0(3) . . . . ?
C34 C29 C30 C31 -0.7(4) . . . . ?
O5 C29 C30 C35 -2.9(5) . . . . ?
C34 C29 C30 C35 178.3(3) . . . . ?
C23 N3 C21 C16 179.2(3) . . . . ?
Co1 N3 C21 C16 1.9(4) . . . . ?
C51 N7 C49 C44 -179.0(3) . . . . ?
Co2 N7 C49 C44 8.0(4) . . . . ?
C45 C44 C49 N7 177.1(3) . . . . ?
C43 C44 C49 N7 -0.5(5) . . . . ?
O1 C1 C2 C3 178.9(3) . . . . ?
C6 C1 C2 C3 1.3(4) . . . . ?
O1 C1 C2 C7 -0.4(5) . . . . ?
C6 C1 C2 C7 -178.0(3) . . . . ?
N1 C7 C2 C3 176.4(3) . . . . ?
N1 C7 C2 C1 -4.3(5) . . . . ?
O6 C34 C33 C32 -179.8(3) . . . . ?
C29 C34 C33 C32 1.5(5) . . . . ?
C1 C2 C3 C4 1.5(5) . . . . ?
C7 C2 C3 C4 -179.2(3) . . . . ?
C22 O4 C20 C19 -3.5(5) . . . . ?
C22 O4 C20 C15 177.1(3) . . . . ?
O3 C15 C20 C19 179.0(3) . . . . ?
C16 C15 C20 C19 -2.8(5) . . . . ?
O3 C15 C20 O4 -1.6(4) . . . . ?
C16 C15 C20 O4 176.6(3) . . . . ?
C9 C13 C12 C11 0.4(4) . . . . ?
C52 N8 C51 C55 0.3(5) . . . . ?
C52 N8 C51 N7 178.9(3) . . . . ?
C49 N7 C51 N8 178.7(3) . . . . ?
Co2 N7 C51 N8 -7.5(3) . . . . ?
C49 N7 C51 C55 -2.8(5) . . . . ?
Co2 N7 C51 C55 171.1(3) . . . . ?
C13 C12 C11 C10 0.4(4) . . . . ?
C13 C12 C11 C14 -179.9(3) . . . . ?
C8 O2 C6 C5 -9.8(5) . . . . ?
C8 O2 C6 C1 170.0(3) . . . . ?
O1 C1 C6 C5 178.3(3) . . . . ?
C2 C1 C6 C5 -3.8(4) . . . . ?
O1 C1 C6 O2 -1.5(4) . . . . ?
C2 C1 C6 O2 176.3(3) . . . . ?
C37 N5 C35 C30 -172.7(3) . . . . ?
Co2 N5 C35 C30 6.1(4) . . . . ?
C29 C30 C35 N5 -7.2(5) . . . . ?
C31 C30 C35 N5 171.9(3) . . . . ?
N4 C23 C27 C26 -1.6(5) . . . . ?
N3 C23 C27 C26 179.5(3) . . . . ?
N6 C37 C41 C40 2.8(5) . . . . ?
N5 C37 C41 C40 -174.4(3) . . . . ?
C37 N6 C38 C39 -1.0(5) . . . . ?
C23 N4 C24 C25 0.6(5) . . . . ?
O2 C6 C5 C4 -176.5(3) . . . . ?
C1 C6 C5 C4 3.6(5) . . . . ?
C50 O8 C48 C47 112.5(3) . . . . ?
C50 O8 C48 C43 -72.7(4) . . . . ?
O7 C43 C48 C47 178.9(3) . . . . ?
C44 C43 C48 C47 -0.6(5) . . . . ?
O7 C43 C48 O8 4.3(4) . . . . ?
C44 C43 C48 O8 -175.2(3) . . . . ?
N8 C51 C55 C54 -0.3(5) . . . . ?
N7 C51 C55 C54 -178.6(3) . . . . ?
O4 C20 C19 C18 -177.6(3) . . . . ?
C15 C20 C19 C18 1.8(5) . . . . ?
C29 C30 C31 C32 2.2(5) . . . . ?
C35 C30 C31 C32 -176.9(3) . . . . ?
N3 C21 C16 C17 176.7(3) . . . . ?
N3 C21 C16 C15 -3.8(5) . . . . ?
O3 C15 C16 C17 179.4(3) . . . . ?
C20 C15 C16 C17 1.4(4) . . . . ?
O3 C15 C16 C21 -0.2(5) . . . . ?
C20 C15 C16 C21 -178.2(3) . . . . ?
C23 C27 C26 C25 0.4(5) . . . . ?
C49 C44 C45 C46 -176.9(3) . . . . ?
C43 C44 C45 C46 0.8(5) . . . . ?
C37 C41 C40 C39 -0.5(5) . . . . ?
C41 C40 C39 C38 -2.2(5) . . . . ?
C41 C40 C39 C42 177.7(3) . . . . ?
N6 C38 C39 C40 3.1(5) . . . . ?
N6 C38 C39 C42 -176.8(3) . . . . ?
C2 C3 C4 C5 -1.8(5) . . . . ?
C6 C5 C4 C3 -0.8(5) . . . . ?
C9 N2 C10 C11 1.0(5) . . . . ?
C12 C11 C10 N2 -1.1(5) . . . . ?
C14 C11 C10 N2 179.1(3) . . . . ?
C30 C31 C32 C33 -1.9(5) . . . . ?
C34 C33 C32 C31 0.0(5) . . . . ?
C20 C19 C18 C17 0.8(5) . . . . ?
C51 N8 C52 C53 0.2(5) . . . . ?
C54 C53 C52 N8 -0.7(5) . . . . ?
C56 C53 C52 N8 179.5(3) . . . . ?
C19 C18 C17 C16 -2.3(5) . . . . ?
C21 C16 C17 C18 -179.3(3) . . . . ?
C15 C16 C17 C18 1.1(5) . . . . ?
N4 C24 C25 C26 -1.7(5) . . . . ?
N4 C24 C25 C28 178.4(3) . . . . ?
C27 C26 C25 C24 1.1(5) . . . . ?
C27 C26 C25 C28 -179.0(3) . . . . ?
O8 C48 C47 C46 176.0(3) . . . . ?
C43 C48 C47 C46 1.4(5) . . . . ?
C51 C55 C54 C53 -0.2(5) . . . . ?
C52 C53 C54 C55 0.7(5) . . . . ?
C56 C53 C54 C55 -179.5(3) . . . . ?
C44 C45 C46 C47 -0.1(5) . . . . ?
C48 C47 C46 C45 -1.0(5) . . . . ?
